data_1507808
loop_
_publ_author_name
'Chen, Minghua'
'Gan, Lishe'
'Lin, Sheng'
'Wang, Xiaoliang'
'Li, Li'
'Li, Yuhuan'
'Zhu, Chenggen'
'Wang, Yanan'
'Jiang, Bingya'
'Jiang, Jiandong'
'Yang, Yongchun'
'Shi, Jiangong'

_publ_section_title
;
 Alkaloids from the Root of Isatis indigotica.
;
_journal_issue 6
_journal_name_full 'Journal of natural products'
_journal_page_first 1167
_journal_page_last 1176
_journal_paper_doi 10.1021/np3002833
_journal_volume 75
_journal_year 2012
_chemical_absolute_configuration ad
_chemical_formula_moiety 'C10 H8 N2 O3'
_chemical_formula_sum 'C10 H8 N2 O3'
_chemical_formula_weight 204.18
_chemical_name_systematic
; 
 ? 
;
_space_group_IT_number 19
_symmetry_cell_setting orthorhombic
_symmetry_space_group_name_Hall 'P 2ac 2ab'
_symmetry_space_group_name_H-M 'P 21 21 21'
_atom_sites_solution_hydrogens geom
_atom_sites_solution_primary direct
_atom_sites_solution_secondary difmap
_audit_creation_method SHELXL-97
_cell_angle_alpha 90.00
_cell_angle_beta 90.00
_cell_angle_gamma 90.00
_cell_formula_units_Z 4
_cell_length_a 7.031(5)
_cell_length_b 7.138(8)
_cell_length_c 17.970(12)
_cell_measurement_reflns_used 1094
_cell_measurement_temperature 295(2)
_cell_measurement_theta_max 68.09
_cell_measurement_theta_min 4.92
_cell_volume 901.9(13)
_computing_cell_refinement 'CrystalClear (Rigaku Inc., 2008)'
_computing_data_collection 'CrystalClear (Rigaku Inc., 2008)'
_computing_data_reduction 'CrystalClear (Rigaku Inc., 2008)'
_computing_molecular_graphics ORTEPII(Johnson,1976)andPLUTON(Spek,1990)
_computing_publication_material 'SHELXL97(Sheldrick, 1997)'
_computing_structure_refinement 'SHELXL-97 (Sheldrick, 1997)'
_computing_structure_solution 'SHELXS-97 (Sheldrick, 1990)'
_diffrn_ambient_temperature 295(2)
_diffrn_detector_area_resol_mean 0
_diffrn_measured_fraction_theta_full 0.951
_diffrn_measured_fraction_theta_max 0.951
_diffrn_measurement_device_type CCD
_diffrn_measurement_method \w\k
_diffrn_radiation_monochromator confocal
_diffrn_radiation_source 'fine-focus sealed tube'
_diffrn_radiation_type CuK\a
_diffrn_radiation_wavelength 1.54178
_diffrn_reflns_av_R_equivalents 0.0278
_diffrn_reflns_av_sigmaI/netI 0.0189
_diffrn_reflns_limit_h_max 6
_diffrn_reflns_limit_h_min -8
_diffrn_reflns_limit_k_max 6
_diffrn_reflns_limit_k_min -8
_diffrn_reflns_limit_l_max 21
_diffrn_reflns_limit_l_min -21
_diffrn_reflns_number 4374
_diffrn_reflns_theta_full 68.09
_diffrn_reflns_theta_max 68.09
_diffrn_reflns_theta_min 4.92
_diffrn_standards_decay_% 0
_diffrn_standards_interval_count 0
_diffrn_standards_interval_time 0
_diffrn_standards_number 0
_exptl_absorpt_coefficient_mu 0.959
_exptl_absorpt_correction_T_max 0.891
_exptl_absorpt_correction_T_min 0.861
_exptl_absorpt_correction_type multi-scan
_exptl_crystal_colour Colorless
_exptl_crystal_density_diffrn 1.504
_exptl_crystal_density_method 'not measured'
_exptl_crystal_description block
_exptl_crystal_F_000 424
_exptl_crystal_size_max 0.81
_exptl_crystal_size_mid 0.50
_exptl_crystal_size_min 0.46
_refine_diff_density_max 0.172
_refine_diff_density_min -0.227
_refine_diff_density_rms 0.057
_refine_ls_abs_structure_details 'Flack H D (1983), Acta Cryst. A39, 876-881'
_refine_ls_abs_structure_Flack 0.0(3)
_refine_ls_extinction_coef 0.074(4)
_refine_ls_extinction_expression Fc^*^=kFc[1+0.001xFc^2^\l^3^/sin(2\q)]^-1/4^
_refine_ls_extinction_method SHELXL
_refine_ls_goodness_of_fit_ref 1.058
_refine_ls_hydrogen_treatment constr
_refine_ls_matrix_type full
_refine_ls_number_parameters 137
_refine_ls_number_reflns 1532
_refine_ls_number_restraints 0
_refine_ls_restrained_S_all 1.058
_refine_ls_R_factor_all 0.0364
_refine_ls_R_factor_gt 0.0346
_refine_ls_shift/su_max 0.000
_refine_ls_shift/su_mean 0.000
_refine_ls_structure_factor_coef Fsqd
_refine_ls_weighting_details 'calc w=1/[\s^2^(Fo^2^)+(0.0682P)^2^+0.1860P] where P=(Fo^2^+2Fc^2^)/3'
_refine_ls_weighting_scheme calc
_refine_ls_wR_factor_gt 0.0935
_refine_ls_wR_factor_ref 0.0991
_reflns_number_gt 1467
_reflns_number_total 1532
_reflns_threshold_expression >2sigma(I)
_cod_data_source_file np3002833_si_003.cif
_cod_data_source_block 5255b-83
_cod_depositor_comments
;
The following automatic conversions were performed:

'_exptl_absorpt_correction_type' value 'Multi-scan' changed to
'multi-scan' according to
/home/saulius/struct/CIF-dictionaries/cif_core.dic dictionary named
'cif_core.dic' version 2.4.1 from 2010-06-29.

Automatic conversion script
Id: cif_fix_values 1891 2012-01-12 08:04:46Z andrius 
;
_cod_database_code 1507808

loop_
_symmetry_equiv_pos_as_xyz
'x, y, z'
'-x+1/2, -y, z+1/2'
'-x, y+1/2, -z+1/2'
'x+1/2, -y+1/2, -z'

loop_
_atom_site_label
_atom_site_type_symbol
_atom_site_fract_x
_atom_site_fract_y
_atom_site_fract_z
_atom_site_U_iso_or_equiv
_atom_site_adp_type
_atom_site_occupancy
_atom_site_symmetry_multiplicity
_atom_site_calc_flag
_atom_site_refinement_flags
N1 N -0.0982(2) -0.7989(2) -0.15604(8) 0.0333(4) Uani 1 1 d .
H1A H -0.0792 -0.6940 -0.1784 0.040 Uiso 1 1 calc R
N2 N -0.3655(4) -1.4118(4) -0.26486(13) 0.0712(8) Uani 1 1 d .
O1 O -0.0822(2) -0.9946(2) -0.25744(7) 0.0358(4) Uani 1 1 d .
O2 O 0.00021(17) -1.2505(2) -0.13122(6) 0.0292(4) Uani 1 1 d .
H2A H 0.0002 -1.3094 -0.1704 0.044 Uiso 1 1 calc R
O3 O -0.2152(2) -1.2433(2) 0.02643(7) 0.0342(4) Uani 1 1 d .
H3A H -0.2997 -1.2533 0.0576 0.051 Uiso 1 1 calc R
C2 C -0.1070(3) -0.9644(3) -0.19052(10) 0.0276(4) Uani 1 1 d .
C3 C -0.1492(2) -1.1184(3) -0.13201(9) 0.0248(4) Uani 1 1 d .
C3A C -0.1509(2) -1.0039(3) -0.06114(9) 0.0247(4) Uani 1 1 d .
C4 C -0.1834(3) -1.0575(3) 0.01190(10) 0.0262(4) Uani 1 1 d .
C5 C -0.1785(3) -0.9203(3) 0.06693(10) 0.0321(5) Uani 1 1 d .
H5B H -0.1932 -0.9538 0.1166 0.039 Uiso 1 1 calc R
C6 C -0.1522(3) -0.7356(3) 0.04810(11) 0.0351(5) Uani 1 1 d .
H6B H -0.1514 -0.6461 0.0857 0.042 Uiso 1 1 calc R
C7 C -0.1265(3) -0.6771(3) -0.02519(11) 0.0341(5) Uani 1 1 d .
H7A H -0.1119 -0.5515 -0.0377 0.041 Uiso 1 1 calc R
C7A C -0.1241(3) -0.8174(3) -0.07823(10) 0.0279(4) Uani 1 1 d .
C8 C -0.3438(3) -1.2105(3) -0.14508(10) 0.0316(5) Uani 1 1 d .
H8A H -0.3728 -1.2906 -0.1030 0.038 Uiso 1 1 calc R
H8B H -0.4400 -1.1132 -0.1470 0.038 Uiso 1 1 calc R
C9 C -0.3552(3) -1.3215(3) -0.21302(12) 0.0406(5) Uani 1 1 d .

loop_
_atom_site_aniso_label
_atom_site_aniso_U_11
_atom_site_aniso_U_22
_atom_site_aniso_U_33
_atom_site_aniso_U_23
_atom_site_aniso_U_13
_atom_site_aniso_U_12
N1 0.0481(10) 0.0259(9) 0.0258(8) 0.0031(6) 0.0058(7) -0.0027(7)
N2 0.0790(17) 0.0836(18) 0.0510(13) -0.0252(12) -0.0057(11) -0.0273(15)
O1 0.0502(8) 0.0370(8) 0.0203(6) 0.0022(5) 0.0035(5) -0.0029(7)
O2 0.0349(7) 0.0326(8) 0.0202(6) -0.0042(5) -0.0019(5) 0.0075(6)
O3 0.0466(7) 0.0315(8) 0.0244(6) 0.0025(6) 0.0092(5) -0.0003(7)
C2 0.0303(9) 0.0303(10) 0.0223(8) 0.0011(7) 0.0017(7) -0.0006(8)
C3 0.0282(8) 0.0274(10) 0.0188(8) -0.0005(7) 0.0009(7) 0.0007(7)
C3A 0.0286(8) 0.0258(10) 0.0196(8) -0.0019(7) 0.0008(7) 0.0019(8)
C4 0.0260(9) 0.0288(10) 0.0237(8) 0.0003(7) 0.0022(6) 0.0013(7)
C5 0.0341(10) 0.0414(12) 0.0209(8) -0.0044(8) 0.0029(7) 0.0012(9)
C6 0.0340(9) 0.0378(12) 0.0333(10) -0.0125(9) 0.0040(8) -0.0044(9)
C7 0.0374(10) 0.0297(11) 0.0352(10) -0.0064(8) 0.0034(8) -0.0011(8)
C7A 0.0299(9) 0.0271(11) 0.0267(9) -0.0005(7) 0.0034(7) -0.0002(8)
C8 0.0308(9) 0.0367(11) 0.0271(9) 0.0006(8) 0.0006(7) -0.0024(8)
C9 0.0393(10) 0.0478(13) 0.0346(11) -0.0010(9) -0.0052(8) -0.0115(10)

loop_
_atom_type_symbol
_atom_type_description
_atom_type_scat_dispersion_real
_atom_type_scat_dispersion_imag
_atom_type_scat_source
C C 0.0181 0.0091 'International Tables Vol C Tables 4.2.6.8 and 6.1.1.4'
H H 0.0000 0.0000 'International Tables Vol C Tables 4.2.6.8 and 6.1.1.4'
N N 0.0311 0.0180 'International Tables Vol C Tables 4.2.6.8 and 6.1.1.4'
O O 0.0492 0.0322 'International Tables Vol C Tables 4.2.6.8 and 6.1.1.4'

loop_
_geom_angle_atom_site_label_1
_geom_angle_atom_site_label_2
_geom_angle_atom_site_label_3
_geom_angle
C2 N1 C7A 111.70(16)
C2 N1 H1A 124.2
C7A N1 H1A 124.2
C3 O2 H2A 109.5
C4 O3 H3A 109.5
O1 C2 N1 126.85(17)
O1 C2 C3 124.37(18)
N1 C2 C3 108.76(16)
O2 C3 C3A 111.00(14)
O2 C3 C8 112.25(17)
C3A C3 C8 110.66(14)
O2 C3 C2 109.77(14)
C3A C3 C2 100.90(16)
C8 C3 C2 111.72(15)
C7A C3A C4 120.00(17)
C7A C3A C3 109.46(16)
C4 C3A C3 130.44(18)
O3 C4 C3A 118.35(16)
O3 C4 C5 123.34(18)
C3A C4 C5 118.30(19)
C6 C5 C4 120.23(19)
C6 C5 H5B 119.9
C4 C5 H5B 119.9
C5 C6 C7 122.53(19)
C5 C6 H6B 118.7
C7 C6 H6B 118.7
C7A C7 C6 115.9(2)
C7A C7 H7A 122.1
C6 C7 H7A 122.1
C3A C7A C7 122.95(19)
C3A C7A N1 109.11(16)
C7 C7A N1 127.93(18)
C9 C8 C3 114.20(16)
C9 C8 H8A 108.7
C3 C8 H8A 108.7
C9 C8 H8B 108.7
C3 C8 H8B 108.7
H8A C8 H8B 107.6
N2 C9 C8 178.2(3)

loop_
_geom_bond_atom_site_label_1
_geom_bond_atom_site_label_2
_geom_bond_distance
N1 C2 1.335(3)
N1 C7A 1.416(2)
N1 H1A 0.8600
N2 C9 1.135(3)
O1 C2 1.234(2)
O2 C3 1.411(2)
O2 H2A 0.8200
O3 C4 1.370(3)
O3 H3A 0.8200
C2 C3 1.550(3)
C3 C3A 1.513(2)
C3 C8 1.536(3)
C3A C7A 1.379(3)
C3A C4 1.386(3)
C4 C5 1.392(3)
C5 C6 1.374(3)
C5 H5B 0.9300
C6 C7 1.393(3)
C6 H6B 0.9300
C7 C7A 1.383(3)
C7 H7A 0.9300
C8 C9 1.458(3)
C8 H8A 0.9700
C8 H8B 0.9700

loop_
_cod_related_entry_id
_cod_related_entry_database
_cod_related_entry_code
1 ChemSpider 28516064
